data_4329092
loop_
_publ_author_name
'Marina V. Kirillova'
'Alexander M. Kirillov'
'Andr\'e N. C. Martins'
'Claudia Graiff'
'Antonio Tiripicchio'
'Armando J. L. Pombeiro'

_publ_section_title
;
 Topologically Unique Heterometallic CuII/Li Coordination Polymers
 Self-Assembled from N,N-bis(2-Hydroxyethyl)-2-aminoethanesulfonic Acid
 Biobuffer: Versatile Catalyst Precursors for Mild Hydrocarboxylation of
 Alkanes to Carboxylic Acids
;
_journal_name_full 'Inorganic Chemistry'
_journal_page_first 5224
_journal_page_last 5234
_journal_paper_doi 10.1021/ic300123d
_journal_volume 51
_journal_year 2012
_chemical_formula_sum 'C31 H67 Cu4 Li N4 O27 S4'
_chemical_formula_weight 1317.23
_chemical_name_systematic
; 
 ? 
;
_space_group_IT_number 15
_symmetry_cell_setting monoclinic
_symmetry_space_group_name_Hall '-C 2yc'
_symmetry_space_group_name_H-M 'C 1 2/c 1'
_atom_sites_solution_hydrogens geom
_atom_sites_solution_primary direct
_atom_sites_solution_secondary difmap
_audit_creation_method SHELXL-97
_cell_angle_alpha 90.000(2)
_cell_angle_beta 113.741(2)
_cell_angle_gamma 90.000(2)
_cell_formula_units_Z 4
_cell_length_a 18.165(3)
_cell_length_b 20.857(4)
_cell_length_c 14.123(3)
_cell_measurement_reflns_used 999
_cell_measurement_temperature 203(2)
_cell_measurement_theta_max 21
_cell_measurement_theta_min 10
_cell_volume 4897.9(16)
_computing_structure_refinement 'SHELXL-97 (Sheldrick, 1997)'
_computing_structure_solution 'SHELXS-97 (Sheldrick, 1990)'
_diffrn_ambient_temperature 203(2)
_diffrn_measured_fraction_theta_full 0.997
_diffrn_measured_fraction_theta_max 0.997
_diffrn_measurement_device_type 'BRUKER SMART 1000'
_diffrn_measurement_method 'omega scan'
_diffrn_radiation_monochromator graphite
_diffrn_radiation_source 'fine-focus sealed tube'
_diffrn_radiation_type MoK\a
_diffrn_radiation_wavelength 0.71073
_diffrn_reflns_av_R_equivalents 0.0968
_diffrn_reflns_av_sigmaI/netI 0.0826
_diffrn_reflns_limit_h_max 23
_diffrn_reflns_limit_h_min -23
_diffrn_reflns_limit_k_max 27
_diffrn_reflns_limit_k_min -27
_diffrn_reflns_limit_l_max 18
_diffrn_reflns_limit_l_min -18
_diffrn_reflns_number 28584
_diffrn_reflns_theta_full 27.53
_diffrn_reflns_theta_max 27.53
_diffrn_reflns_theta_min 1.57
_exptl_absorpt_coefficient_mu 1.977
_exptl_absorpt_correction_T_max 1
_exptl_absorpt_correction_T_min 0.7999
_exptl_absorpt_correction_type multi-scan
_exptl_absorpt_process_details 'BRUKER SADABS'
_exptl_crystal_density_diffrn 1.786
_exptl_crystal_description prismatic
_exptl_crystal_F_000 2720
_exptl_crystal_size_max 0.18
_exptl_crystal_size_mid 0.17
_exptl_crystal_size_min 0.15
_refine_diff_density_max 0.599
_refine_diff_density_min -0.904
_refine_diff_density_rms 0.119
_refine_ls_extinction_method none
_refine_ls_goodness_of_fit_ref 1.112
_refine_ls_hydrogen_treatment mixed
_refine_ls_matrix_type full
_refine_ls_number_parameters 347
_refine_ls_number_reflns 5619
_refine_ls_number_restraints 4
_refine_ls_restrained_S_all 1.112
_refine_ls_R_factor_all 0.1135
_refine_ls_R_factor_gt 0.0569
_refine_ls_shift/su_max 0.000
_refine_ls_shift/su_mean 0.000
_refine_ls_structure_factor_coef Fsqd
_refine_ls_weighting_details 'calc w=1/[\s^2^(Fo^2^)+(0.0337P)^2^+19.1371P] where P=(Fo^2^+2Fc^2^)/3'
_refine_ls_weighting_scheme calc
_refine_ls_wR_factor_gt 0.0977
_refine_ls_wR_factor_ref 0.1137
_reflns_number_gt 3619
_reflns_number_total 5619
_reflns_threshold_expression >2sigma(I)
_cod_data_source_file ic300123d_si_002.cif
_cod_data_source_block anm003
_cod_original_cell_volume 4898.0(16)
_cod_database_code 4329092

loop_
_symmetry_equiv_pos_as_xyz
'x, y, z'
'-x, y, -z+1/2'
'x+1/2, y+1/2, z'
'-x+1/2, y+1/2, -z+1/2'
'-x, -y, -z'
'x, -y, z-1/2'
'-x+1/2, -y+1/2, -z'
'x+1/2, -y+1/2, z-1/2'

loop_
_atom_site_label
_atom_site_type_symbol
_atom_site_fract_x
_atom_site_fract_y
_atom_site_fract_z
_atom_site_U_iso_or_equiv
_atom_site_adp_type
_atom_site_occupancy
_atom_site_symmetry_multiplicity
_atom_site_calc_flag
_atom_site_refinement_flags
C1 C 0.1487(3) 0.2387(2) 0.3620(4) 0.0223(11) Uani 1 1 d .
H1A H 0.1643 0.2673 0.3182 0.027 Uiso 1 1 calc R
H1B H 0.1977 0.2239 0.4191 0.027 Uiso 1 1 calc R
C2 C 0.0956(3) 0.2742(2) 0.4041(4) 0.0254(12) Uani 1 1 d .
H2A H 0.1285 0.3045 0.4575 0.030 Uiso 1 1 calc R
H2B H 0.0552 0.2989 0.3482 0.030 Uiso 1 1 calc R
C3 C 0.1710(3) 0.1710(3) 0.5834(4) 0.0300(13) Uani 1 1 d .
H3A H 0.2119 0.1903 0.5636 0.036 Uiso 1 1 calc R
H3B H 0.1959 0.1609 0.6574 0.036 Uiso 1 1 calc R
C4 C 0.1014(3) 0.2169(2) 0.5611(4) 0.0283(12) Uani 1 1 d .
H4A H 0.0651 0.1992 0.5903 0.034 Uiso 1 1 calc R
H4B H 0.1224 0.2576 0.5963 0.034 Uiso 1 1 calc R
C5 C -0.0264(3) 0.2552(2) 0.4325(4) 0.0244(12) Uani 1 1 d .
H5A H -0.0533 0.2239 0.4597 0.029 Uiso 1 1 calc R
H5B H -0.0584 0.2589 0.3579 0.029 Uiso 1 1 calc R
C6 C -0.0266(3) 0.3203(2) 0.4825(4) 0.0309(13) Uani 1 1 d .
H6A H 0.0063 0.3509 0.4640 0.037 Uiso 1 1 calc R
H6B H -0.0037 0.3159 0.5580 0.037 Uiso 1 1 calc R
C7 C 0.2366(4) 0.1176(3) 0.0974(5) 0.0353(14) Uani 1 1 d .
H7A H 0.2711 0.0919 0.0738 0.042 Uiso 1 1 calc R
H7B H 0.1923 0.1348 0.0363 0.042 Uiso 1 1 calc R
C8 C 0.2846(4) 0.1723(3) 0.1638(5) 0.0385(15) Uani 1 1 d .
H8A H 0.3300 0.1553 0.2237 0.046 Uiso 1 1 calc R
H8B H 0.3059 0.1992 0.1238 0.046 Uiso 1 1 calc R
C9 C 0.1322(3) 0.0392(2) 0.0863(4) 0.0289(13) Uani 1 1 d .
H9A H 0.1210 0.0034 0.1235 0.035 Uiso 1 1 calc R
H9B H 0.1440 0.0215 0.0296 0.035 Uiso 1 1 calc R
C10 C 0.0600(3) 0.0822(2) 0.0432(4) 0.0253(12) Uani 1 1 d .
H10A H 0.0644 0.1104 -0.0097 0.030 Uiso 1 1 calc R
H10B H 0.0111 0.0564 0.0112 0.030 Uiso 1 1 calc R
C11 C 0.2661(3) 0.0301(3) 0.2229(4) 0.0340(14) Uani 1 1 d .
H11A H 0.3191 0.0501 0.2435 0.041 Uiso 1 1 calc R
H11B H 0.2648 -0.0080 0.1816 0.041 Uiso 1 1 calc R
C12 C 0.2546(3) 0.0095(2) 0.3192(4) 0.0301(13) Uani 1 1 d .
H12A H 0.2813 -0.0317 0.3434 0.036 Uiso 1 1 calc R
H12B H 0.1971 0.0039 0.3023 0.036 Uiso 1 1 calc R
C13 C 0.0000 0.0269(3) 0.2500 0.0214(16) Uani 1 2 d S
C14 C 0.0000 -0.0449(3) 0.2500 0.0234(16) Uani 1 2 d S
C15 C -0.0700(4) -0.0788(3) 0.1958(4) 0.0337(14) Uani 1 1 d .
H15 H -0.1177 -0.0565 0.1572 0.040 Uiso 1 1 calc R
C16 C -0.0706(5) -0.1454(3) 0.1978(5) 0.0471(17) Uani 1 1 d .
H16 H -0.1189 -0.1680 0.1637 0.057 Uiso 1 1 calc R
C17 C 0.0000 -0.1781(4) 0.2500 0.056(3) Uani 1 2 d S
H17 H 0.0000 -0.2231 0.2500 0.067 Uiso 1 2 calc SR
Li Li 0.0000 0.4743(7) 0.2500 0.042(4) Uani 1 2 d S
N1 N 0.0546(2) 0.22975(18) 0.4491(3) 0.0194(9) Uani 1 1 d .
N2 N 0.2033(2) 0.0759(2) 0.1581(3) 0.0234(9) Uani 1 1 d .
O1 O 0.10509(19) 0.18505(14) 0.3029(3) 0.0183(7) Uani 1 1 d .
O2 O 0.1397(2) 0.11397(18) 0.5245(3) 0.0263(9) Uani 1 1 d .
O3 O -0.1250(3) 0.40580(18) 0.4980(3) 0.0448(12) Uani 1 1 d .
O4 O -0.1530(2) 0.36168(19) 0.3286(3) 0.0389(10) Uani 1 1 d .
O5 O -0.1736(3) 0.29687(18) 0.4562(3) 0.0402(10) Uani 1 1 d .
O6 O 0.2341(3) 0.2099(2) 0.1980(3) 0.0329(10) Uani 1 1 d .
O7 O 0.05606(19) 0.11938(15) 0.1254(2) 0.0191(7) Uani 1 1 d .
O8 O 0.2578(2) 0.12834(16) 0.3693(3) 0.0253(8) Uani 1 1 d .
O9 O 0.2694(2) 0.05066(19) 0.5010(3) 0.0347(9) Uani 1 1 d .
O10 O 0.3807(2) 0.06830(19) 0.4510(3) 0.0340(9) Uani 1 1 d .
O11 O 0.0577(2) 0.05557(15) 0.3207(3) 0.0220(8) Uani 1 1 d .
S1 S -0.12696(9) 0.34870(6) 0.43840(11) 0.0287(3) Uani 1 1 d .
S2 S 0.29469(8) 0.06724(6) 0.41848(10) 0.0238(3) Uani 1 1 d .
Cu1 Cu 0.04261(3) 0.14421(3) 0.36798(4) 0.01625(15) Uani 1 1 d .
Cu2 Cu 0.15883(3) 0.13451(3) 0.23682(4) 0.01759(15) Uani 1 1 d .
O1W O -0.0953(3) 0.4235(2) 0.1998(4) 0.0403(10) Uani 1 1 d D
O2W O -0.0048(3) 0.5258(3) 0.3625(4) 0.0616(15) Uani 1 1 d D
O3W O 0.0000 0.6526(5) 0.2500 0.135(4) Uani 1 2 d S
H2 H 0.174(4) 0.091(3) 0.520(4) 0.035(18) Uiso 1 1 d .
H6 H 0.212(4) 0.234(3) 0.161(5) 0.04(2) Uiso 1 1 d .
H1W H -0.106(4) 0.407(3) 0.244(4) 0.06(2) Uiso 1 1 d D
H2W H -0.130(4) 0.432(4) 0.144(3) 0.11(4) Uiso 1 1 d D
H3W H 0.035(3) 0.543(4) 0.403(5) 0.09(3) Uiso 1 1 d D
H4W H -0.037(3) 0.523(4) 0.388(5) 0.07(3) Uiso 1 1 d D

loop_
_atom_site_aniso_label
_atom_site_aniso_U_11
_atom_site_aniso_U_22
_atom_site_aniso_U_33
_atom_site_aniso_U_23
_atom_site_aniso_U_13
_atom_site_aniso_U_12
C1 0.024(3) 0.018(2) 0.025(3) -0.004(2) 0.010(2) -0.007(2)
C2 0.034(3) 0.014(2) 0.028(3) -0.004(2) 0.012(2) -0.005(2)
C3 0.024(3) 0.034(3) 0.024(3) -0.001(2) 0.001(2) -0.007(2)
C4 0.037(3) 0.026(3) 0.018(3) -0.003(2) 0.008(2) -0.002(2)
C5 0.029(3) 0.018(3) 0.029(3) -0.007(2) 0.014(2) 0.000(2)
C6 0.037(3) 0.025(3) 0.031(3) -0.009(2) 0.014(3) -0.002(2)
C7 0.037(3) 0.051(4) 0.032(3) 0.001(3) 0.028(3) 0.007(3)
C8 0.036(4) 0.047(4) 0.043(4) 0.010(3) 0.027(3) 0.001(3)
C9 0.028(3) 0.029(3) 0.028(3) -0.010(2) 0.010(3) 0.006(2)
C10 0.025(3) 0.027(3) 0.020(3) -0.008(2) 0.005(2) 0.003(2)
C11 0.028(3) 0.041(3) 0.032(3) -0.007(3) 0.011(3) 0.017(3)
C12 0.036(3) 0.021(3) 0.030(3) -0.003(2) 0.011(3) 0.005(2)
C13 0.037(5) 0.013(3) 0.022(4) 0.000 0.020(4) 0.000
C14 0.043(5) 0.012(3) 0.024(4) 0.000 0.023(4) 0.000
C15 0.057(4) 0.026(3) 0.026(3) -0.006(2) 0.025(3) -0.007(3)
C16 0.094(6) 0.026(3) 0.034(3) -0.009(3) 0.039(4) -0.015(3)
C17 0.129(10) 0.014(4) 0.045(6) 0.000 0.056(7) 0.000
Li 0.041(9) 0.043(9) 0.039(9) 0.000 0.012(7) 0.000
N1 0.023(2) 0.016(2) 0.017(2) 0.0003(17) 0.0073(18) -0.0012(17)
N2 0.021(2) 0.030(2) 0.022(2) -0.0037(19) 0.0120(19) 0.0047(19)
O1 0.0173(17) 0.0180(16) 0.0214(17) -0.0052(14) 0.0099(14) -0.0063(14)
O2 0.022(2) 0.025(2) 0.028(2) -0.0002(16) 0.0058(17) 0.0044(16)
O3 0.048(3) 0.031(2) 0.069(3) -0.026(2) 0.039(2) -0.0067(19)
O4 0.042(2) 0.043(2) 0.037(2) 0.011(2) 0.022(2) 0.011(2)
O5 0.055(3) 0.033(2) 0.051(3) -0.013(2) 0.041(2) -0.014(2)
O6 0.035(3) 0.033(2) 0.034(3) 0.012(2) 0.018(2) 0.0032(19)
O7 0.0201(18) 0.0226(18) 0.0160(18) -0.0050(14) 0.0088(15) 0.0010(14)
O8 0.026(2) 0.0250(19) 0.0220(19) -0.0022(15) 0.0065(16) 0.0027(15)
O9 0.034(2) 0.047(2) 0.026(2) 0.0060(18) 0.0148(18) 0.0071(19)
O10 0.0139(19) 0.047(2) 0.036(2) -0.0007(19) 0.0057(17) 0.0045(17)
O11 0.024(2) 0.0172(17) 0.0230(19) -0.0034(14) 0.0078(16) 0.0026(15)
S1 0.0384(8) 0.0207(7) 0.0373(8) -0.0076(6) 0.0261(7) -0.0022(6)
S2 0.0208(7) 0.0274(7) 0.0225(7) 0.0003(5) 0.0081(5) 0.0056(5)
Cu1 0.0179(3) 0.0150(3) 0.0173(3) -0.0020(2) 0.0087(2) -0.0017(2)
Cu2 0.0183(3) 0.0198(3) 0.0167(3) -0.0009(3) 0.0092(3) 0.0009(3)
O1W 0.033(3) 0.057(3) 0.028(2) 0.006(2) 0.010(2) -0.006(2)
O2W 0.034(3) 0.109(5) 0.039(3) -0.026(3) 0.012(3) 0.004(3)
O3W 0.226(13) 0.085(7) 0.127(9) 0.000 0.107(9) 0.000

loop_
_atom_type_symbol
_atom_type_description
_atom_type_scat_dispersion_real
_atom_type_scat_dispersion_imag
_atom_type_scat_source
C C 0.0033 0.0016 'International Tables Vol C Tables 4.2.6.8 and 6.1.1.4'
H H 0.0000 0.0000 'International Tables Vol C Tables 4.2.6.8 and 6.1.1.4'
Li Li -0.0003 0.0001 'International Tables Vol C Tables 4.2.6.8 and 6.1.1.4'
N N 0.0061 0.0033 'International Tables Vol C Tables 4.2.6.8 and 6.1.1.4'
O O 0.0106 0.0060 'International Tables Vol C Tables 4.2.6.8 and 6.1.1.4'
S S 0.1246 0.1234 'International Tables Vol C Tables 4.2.6.8 and 6.1.1.4'
Cu Cu 0.3201 1.2651 'International Tables Vol C Tables 4.2.6.8 and 6.1.1.4'

loop_
_geom_angle_atom_site_label_1
_geom_angle_atom_site_label_2
_geom_angle_atom_site_label_3
_geom_angle
_geom_angle_site_symmetry_1
_geom_angle_site_symmetry_3
O1 C1 C2 108.8(4) . .
O1 C1 H1A 109.9 . .
C2 C1 H1A 109.9 . .
O1 C1 H1B 109.9 . .
C2 C1 H1B 109.9 . .
H1A C1 H1B 108.3 . .
N1 C2 C1 111.8(4) . .
N1 C2 H2A 109.3 . .
C1 C2 H2A 109.3 . .
N1 C2 H2B 109.3 . .
C1 C2 H2B 109.3 . .
H2A C2 H2B 107.9 . .
O2 C3 C4 107.5(4) . .
O2 C3 H3A 110.2 . .
C4 C3 H3A 110.2 . .
O2 C3 H3B 110.2 . .
C4 C3 H3B 110.2 . .
H3A C3 H3B 108.5 . .
N1 C4 C3 114.0(4) . .
N1 C4 H4A 108.7 . .
C3 C4 H4A 108.7 . .
N1 C4 H4B 108.7 . .
C3 C4 H4B 108.7 . .
H4A C4 H4B 107.6 . .
N1 C5 C6 115.4(4) . .
N1 C5 H5A 108.4 . .
C6 C5 H5A 108.4 . .
N1 C5 H5B 108.4 . .
C6 C5 H5B 108.4 . .
H5A C5 H5B 107.5 . .
C5 C6 S1 109.1(4) . .
C5 C6 H6A 109.9 . .
S1 C6 H6A 109.9 . .
C5 C6 H6B 109.9 . .
S1 C6 H6B 109.9 . .
H6A C6 H6B 108.3 . .
C8 C7 N2 110.2(4) . .
C8 C7 H7A 109.6 . .
N2 C7 H7A 109.6 . .
C8 C7 H7B 109.6 . .
N2 C7 H7B 109.6 . .
H7A C7 H7B 108.1 . .
O6 C8 C7 109.6(5) . .
O6 C8 H8A 109.8 . .
C7 C8 H8A 109.8 . .
O6 C8 H8B 109.8 . .
C7 C8 H8B 109.8 . .
H8A C8 H8B 108.2 . .
N2 C9 C10 110.2(4) . .
N2 C9 H9A 109.6 . .
C10 C9 H9A 109.6 . .
N2 C9 H9B 109.6 . .
C10 C9 H9B 109.6 . .
H9A C9 H9B 108.1 . .
O7 C10 C9 108.6(4) . .
O7 C10 H10A 110.0 . .
C9 C10 H10A 110.0 . .
O7 C10 H10B 110.0 . .
C9 C10 H10B 110.0 . .
H10A C10 H10B 108.4 . .
N2 C11 C12 112.6(4) . .
N2 C11 H11A 109.1 . .
C12 C11 H11A 109.1 . .
N2 C11 H11B 109.1 . .
C12 C11 H11B 109.1 . .
H11A C11 H11B 107.8 . .
C11 C12 S2 110.9(4) . .
C11 C12 H12A 109.4 . .
S2 C12 H12A 109.4 . .
C11 C12 H12B 109.4 . .
S2 C12 H12B 109.4 . .
H12A C12 H12B 108.0 . .
O11 C13 O11 123.7(6) . 2
O11 C13 C14 118.1(3) . .
O11 C13 C14 118.1(3) 2 .
C15 C14 C15 118.7(7) . 2
C15 C14 C13 120.6(3) . .
C15 C14 C13 120.6(3) 2 .
C14 C15 C16 120.7(6) . .
C14 C15 H15 119.6 . .
C16 C15 H15 119.6 . .
C17 C16 C15 119.5(7) . .
C17 C16 H16 120.2 . .
C15 C16 H16 120.2 . .
C16 C17 C16 120.6(8) 2 .
C16 C17 H17 119.7 2 .
C16 C17 H17 119.7 . .
O1W Li O1W 112.5(8) 2 .
O1W Li O2W 109.6(2) 2 .
O1W Li O2W 106.1(2) . .
O1W Li O2W 106.1(2) 2 2
O1W Li O2W 109.6(2) . 2
O2W Li O2W 113.1(8) . 2
C2 N1 C4 113.4(4) . .
C2 N1 C5 110.2(4) . .
C4 N1 C5 109.7(4) . .
C2 N1 Cu1 105.0(3) . .
C4 N1 Cu1 108.6(3) . .
C5 N1 Cu1 109.9(3) . .
C11 N2 C9 109.1(4) . .
C11 N2 C7 109.7(4) . .
C9 N2 C7 110.2(4) . .
C11 N2 Cu2 115.3(3) . .
C9 N2 Cu2 104.8(3) . .
C7 N2 Cu2 107.7(3) . .
C1 O1 Cu2 116.3(3) . .
C1 O1 Cu1 111.2(3) . .
Cu2 O1 Cu1 120.24(16) . .
C3 O2 Cu1 107.7(3) . .
C3 O2 H2 114(4) . .
Cu1 O2 H2 114(4) . .
C8 O6 Cu2 103.3(3) . .
C8 O6 H6 113(5) . .
Cu2 O6 H6 116(5) . .
C10 O7 Cu1 123.1(3) . 2
C10 O7 Cu2 114.0(3) . .
Cu1 O7 Cu2 122.55(16) 2 .
S2 O8 Cu2 124.0(2) . .
C13 O11 Cu1 120.8(3) . .
O3 S1 O4 112.8(3) . .
O3 S1 O5 112.9(2) . .
O4 S1 O5 111.1(2) . .
O3 S1 C6 106.8(3) . .
O4 S1 C6 106.5(2) . .
O5 S1 C6 106.2(3) . .
O10 S2 O9 113.5(2) . .
O10 S2 O8 111.4(2) . .
O9 S2 O8 110.6(2) . .
O10 S2 C12 108.2(3) . .
O9 S2 C12 108.1(3) . .
O8 S2 C12 104.5(2) . .
O7 Cu1 O1 153.18(14) 2 .
O7 Cu1 O11 91.34(14) 2 .
O1 Cu1 O11 93.57(13) . .
O7 Cu1 N1 95.60(15) 2 .
O1 Cu1 N1 86.14(14) . .
O11 Cu1 N1 165.18(15) . .
O7 Cu1 O2 104.58(14) 2 .
O1 Cu1 O2 102.11(14) . .
O11 Cu1 O2 85.01(14) . .
N1 Cu1 O2 80.58(14) . .
O7 Cu1 Cu1 88.87(10) 2 2
O1 Cu1 Cu1 67.43(10) . 2
O11 Cu1 Cu1 73.51(10) . 2
N1 Cu1 Cu1 119.60(11) . 2
O2 Cu1 Cu1 155.00(10) . 2
O1 Cu2 O7 88.38(13) . .
O1 Cu2 O8 91.27(14) . .
O7 Cu2 O8 164.02(14) . .
O1 Cu2 N2 173.37(15) . .
O7 Cu2 N2 85.53(15) . .
O8 Cu2 N2 93.86(15) . .
O1 Cu2 O6 102.08(14) . .
O7 Cu2 O6 113.15(15) . .
O8 Cu2 O6 82.54(15) . .
N2 Cu2 O6 82.78(16) . .
Li O1W H1W 115(5) . .
Li O1W H2W 118(7) . .
H1W O1W H2W 122(8) . .
Li O2W H3W 120(6) . .
Li O2W H4W 127(6) . .
H3W O2W H4W 109(8) . .

loop_
_geom_bond_atom_site_label_1
_geom_bond_atom_site_label_2
_geom_bond_distance
_geom_bond_site_symmetry_2
C1 O1 1.429(5) .
C1 C2 1.515(7) .
C1 H1A 0.9800 .
C1 H1B 0.9800 .
C2 N1 1.484(6) .
C2 H2A 0.9800 .
C2 H2B 0.9800 .
C3 O2 1.432(6) .
C3 C4 1.515(7) .
C3 H3A 0.9800 .
C3 H3B 0.9800 .
C4 N1 1.489(6) .
C4 H4A 0.9800 .
C4 H4B 0.9800 .
C5 N1 1.492(6) .
C5 C6 1.530(6) .
C5 H5A 0.9800 .
C5 H5B 0.9800 .
C6 S1 1.774(6) .
C6 H6A 0.9800 .
C6 H6B 0.9800 .
C7 C8 1.511(8) .
C7 N2 1.508(7) .
C7 H7A 0.9800 .
C7 H7B 0.9800 .
C8 O6 1.430(7) .
C8 H8A 0.9800 .
C8 H8B 0.9800 .
C9 N2 1.492(6) .
C9 C10 1.501(7) .
C9 H9A 0.9800 .
C9 H9B 0.9800 .
C10 O7 1.421(5) .
C10 H10A 0.9800 .
C10 H10B 0.9800 .
C11 N2 1.487(6) .
C11 C12 1.518(8) .
C11 H11A 0.9800 .
C11 H11B 0.9800 .
C12 S2 1.767(5) .
C12 H12A 0.9800 .
C12 H12B 0.9800 .
C13 O11 1.269(4) .
C13 O11 1.269(4) 2
C13 C14 1.498(9) .
C14 C15 1.385(6) .
C14 C15 1.385(6) 2
C15 C16 1.390(8) .
C15 H15 0.9400 .
C16 C17 1.375(8) .
C16 H16 0.9400 .
C17 C16 1.375(8) 2
C17 H17 0.9400 .
Li O1W 1.905(9) 2
Li O1W 1.905(9) .
Li O2W 1.949(10) .
Li O2W 1.949(10) 2
N1 Cu1 2.084(4) .
N2 Cu2 2.026(4) .
O1 Cu2 1.915(3) .
O1 Cu1 1.924(3) .
O2 Cu1 2.292(4) .
O2 H2 0.80(6) .
O3 S1 1.451(4) .
O4 S1 1.453(4) .
O5 S1 1.457(4) .
O6 Cu2 2.290(4) .
O6 H6 0.73(6) .
O7 Cu1 1.904(3) 2
O7 Cu2 1.923(3) .
O8 S2 1.477(3) .
O8 Cu2 2.010(3) .
O9 S2 1.456(4) .
O10 S2 1.440(4) .
O11 Cu1 2.022(3) .
Cu1 O7 1.904(3) 2
Cu1 Cu1 3.0575(13) 2
O1W H1W 0.800(5) .
O1W H2W 0.800(5) .
O2W H3W 0.800(5) .
O2W H4W 0.800(5) .
